data_4101903
loop_
_publ_author_name
'Xinqiang Fang'
'Kun Liu'
'Chaozhong Li'

_publ_section_title
;
 Efficient Regio- and Stereoselective Formation of Azocan-2-ones via
 8-EndoCyclization of \a-Carbamoyl Radicals
;
_journal_name_full 'Journal of the American Chemical Society'
_journal_page_first 2274
_journal_page_last 2283
_journal_paper_doi 10.1021/ja9082649
_journal_volume 132
_journal_year 2010
_chemical_formula_sum 'C10 H14 I N O3'
_chemical_formula_weight 323.12
_chemical_name_systematic
; 
 ? 
;
_space_group_IT_number 14
_symmetry_cell_setting monoclinic
_symmetry_space_group_name_Hall '-P 2ybc'
_symmetry_space_group_name_H-M 'P 1 21/c 1'
_atom_sites_solution_hydrogens geom
_atom_sites_solution_primary direct
_atom_sites_solution_secondary difmap
_audit_creation_method SHELXL-97
_cell_angle_alpha 90.00
_cell_angle_beta 104.543(4)
_cell_angle_gamma 90.00
_cell_formula_units_Z 4
_cell_length_a 11.536(3)
_cell_length_b 6.2833(14)
_cell_length_c 16.804(4)
_cell_measurement_reflns_used 1225
_cell_measurement_temperature 293(2)
_cell_measurement_theta_max 44.327
_cell_measurement_theta_min 5.406
_cell_volume 1179.0(5)
_computing_cell_refinement 'Bruker SMART'
_computing_data_collection 'Bruker SMART'
_computing_data_reduction 'Bruker SHELXTL'
_computing_molecular_graphics 'Bruker SHELXTL'
_computing_publication_material 'Bruker SHELXTL'
_computing_structure_refinement 'SHELXL-97 (Sheldrick, 1997)'
_computing_structure_solution 'SHELXS-97 (Sheldrick, 1990)'
_diffrn_ambient_temperature 293(2)
_diffrn_measured_fraction_theta_full 0.995
_diffrn_measured_fraction_theta_max 0.995
_diffrn_measurement_device_type 'CCD area detector'
_diffrn_measurement_method 'phi and omega scans'
_diffrn_radiation_monochromator graphite
_diffrn_radiation_source 'fine-focus sealed tube'
_diffrn_radiation_type MoK\a
_diffrn_radiation_wavelength 0.71073
_diffrn_reflns_av_R_equivalents 0.1281
_diffrn_reflns_av_sigmaI/netI 0.1112
_diffrn_reflns_limit_h_max 14
_diffrn_reflns_limit_h_min -13
_diffrn_reflns_limit_k_max 7
_diffrn_reflns_limit_k_min -7
_diffrn_reflns_limit_l_max 12
_diffrn_reflns_limit_l_min -20
_diffrn_reflns_number 6125
_diffrn_reflns_theta_full 25.99
_diffrn_reflns_theta_max 25.99
_diffrn_reflns_theta_min 1.82
_exptl_absorpt_coefficient_mu 2.704
_exptl_absorpt_correction_T_max 1.00000
_exptl_absorpt_correction_T_min 0.75255
_exptl_absorpt_correction_type empirical
_exptl_absorpt_process_details sadabs
_exptl_crystal_colour colorless
_exptl_crystal_density_diffrn 1.820
_exptl_crystal_density_method 'not measured'
_exptl_crystal_description prismatic
_exptl_crystal_F_000 632
_exptl_crystal_size_max 0.369
_exptl_crystal_size_mid 0.211
_exptl_crystal_size_min 0.045
_refine_diff_density_max 0.985
_refine_diff_density_min -0.573
_refine_diff_density_rms 0.161
_refine_ls_extinction_coef 0.0049(9)
_refine_ls_extinction_expression Fc^*^=kFc[1+0.001xFc^2^\l^3^/sin(2\q)]^-1/4^
_refine_ls_extinction_method SHELXL
_refine_ls_goodness_of_fit_ref 0.878
_refine_ls_hydrogen_treatment constr
_refine_ls_matrix_type full
_refine_ls_number_parameters 138
_refine_ls_number_reflns 2304
_refine_ls_number_restraints 0
_refine_ls_restrained_S_all 0.878
_refine_ls_R_factor_all 0.0838
_refine_ls_R_factor_gt 0.0551
_refine_ls_shift/su_max 0.000
_refine_ls_shift/su_mean 0.000
_refine_ls_structure_factor_coef Fsqd
_refine_ls_weighting_details 'calc w=1/[\s^2^(Fo^2^)+(0.0579P)^2^+0.0000P] where P=(Fo^2^+2Fc^2^)/3'
_refine_ls_weighting_scheme calc
_refine_ls_wR_factor_gt 0.1276
_refine_ls_wR_factor_ref 0.1396
_reflns_number_gt 1411
_reflns_number_total 2304
_reflns_threshold_expression >2sigma(I)
_cod_data_source_file ja9082649_si_002.cif
_cod_data_source_block cd27603
_cod_database_code 4101903

loop_
_symmetry_equiv_pos_as_xyz
'x, y, z'
'-x, y+1/2, -z+1/2'
'-x, -y, -z'
'x, -y-1/2, z-1/2'

loop_
_atom_site_label
_atom_site_type_symbol
_atom_site_fract_x
_atom_site_fract_y
_atom_site_fract_z
_atom_site_U_iso_or_equiv
_atom_site_adp_type
_atom_site_occupancy
_atom_site_symmetry_multiplicity
_atom_site_calc_flag
_atom_site_refinement_flags
_atom_site_disorder_assembly
_atom_site_disorder_group
I1 I 0.54108(5) 0.41200(10) 0.18253(3) 0.0807(3) Uani 1 1 d . . .
N1 N 0.8312(4) 0.3958(7) 0.0136(3) 0.0380(11) Uani 1 1 d . . .
O1 O 0.8488(5) 0.7007(7) -0.0620(3) 0.0762(15) Uani 1 1 d . . .
O2 O 0.8376(4) 0.3757(6) -0.1169(3) 0.0547(11) Uani 1 1 d . . .
O3 O 0.8427(5) 0.6809(7) 0.0979(3) 0.0733(15) Uani 1 1 d . . .
C1 C 0.8393(5) 0.5122(10) -0.0555(4) 0.0446(15) Uani 1 1 d . . .
C2 C 0.8476(6) 0.1613(9) -0.0861(4) 0.0455(15) Uani 1 1 d . . .
H2A H 0.9302 0.1136 -0.0731 0.055 Uiso 1 1 calc R . .
H2B H 0.7993 0.0649 -0.1261 0.055 Uiso 1 1 calc R . .
C3 C 0.8018(5) 0.1725(8) -0.0098(3) 0.0366(13) Uani 1 1 d . . .
H3 H 0.8476 0.0764 0.0324 0.044 Uiso 1 1 calc R . .
C4 C 0.6683(5) 0.1279(10) -0.0250(4) 0.0494(15) Uani 1 1 d . . .
H4A H 0.6305 0.1599 -0.0821 0.059 Uiso 1 1 calc R . .
H4B H 0.6579 -0.0232 -0.0171 0.059 Uiso 1 1 calc R . .
C5 C 0.6024(5) 0.2489(10) 0.0282(4) 0.0488(15) Uani 1 1 d . . .
H5A H 0.6229 0.3983 0.0266 0.059 Uiso 1 1 calc R . .
H5B H 0.5173 0.2362 0.0033 0.059 Uiso 1 1 calc R . .
C6 C 0.6244(6) 0.1850(10) 0.1152(4) 0.0516(16) Uani 1 1 d . . .
H6 H 0.5854 0.0471 0.1167 0.062 Uiso 1 1 calc R . .
C7 C 0.7589(5) 0.1588(9) 0.1615(4) 0.0481(15) Uani 1 1 d . . .
H7A H 0.7624 0.1183 0.2178 0.058 Uiso 1 1 calc R . .
H7B H 0.7912 0.0410 0.1365 0.058 Uiso 1 1 calc R . .
C8 C 0.8418(5) 0.3501(9) 0.1641(4) 0.0410(14) Uani 1 1 d . . .
H8 H 0.8261 0.4443 0.2067 0.049 Uiso 1 1 calc R . .
C9 C 0.8346(5) 0.4906(10) 0.0900(4) 0.0439(14) Uani 1 1 d . . .
C10 C 0.9721(5) 0.2755(11) 0.1967(4) 0.0568(17) Uani 1 1 d . . .
H10A H 0.9873 0.1582 0.1641 0.085 Uiso 1 1 calc R . .
H10B H 0.9848 0.2311 0.2529 0.085 Uiso 1 1 calc R . .
H10C H 1.0254 0.3906 0.1934 0.085 Uiso 1 1 calc R . .

loop_
_atom_site_aniso_label
_atom_site_aniso_U_11
_atom_site_aniso_U_22
_atom_site_aniso_U_33
_atom_site_aniso_U_23
_atom_site_aniso_U_13
_atom_site_aniso_U_12
I1 0.0821(5) 0.1028(5) 0.0711(4) 0.0104(3) 0.0452(3) 0.0316(3)
N1 0.046(3) 0.026(2) 0.043(3) 0.002(2) 0.015(2) 0.000(2)
O1 0.127(4) 0.036(3) 0.081(4) 0.010(3) 0.055(3) 0.000(3)
O2 0.082(3) 0.037(2) 0.051(3) 0.004(2) 0.030(2) 0.004(2)
O3 0.118(4) 0.030(3) 0.068(3) -0.008(2) 0.015(3) 0.006(3)
C1 0.057(4) 0.030(3) 0.049(4) 0.006(3) 0.019(3) 0.000(3)
C2 0.059(4) 0.034(3) 0.046(4) 0.001(3) 0.017(3) 0.002(3)
C3 0.048(3) 0.022(3) 0.041(3) -0.004(2) 0.015(3) -0.003(2)
C4 0.052(4) 0.046(4) 0.049(4) -0.004(3) 0.011(3) -0.002(3)
C5 0.033(3) 0.056(4) 0.056(4) 0.002(3) 0.010(3) -0.001(3)
C6 0.058(4) 0.046(4) 0.059(4) -0.002(3) 0.029(3) -0.006(3)
C7 0.064(4) 0.037(3) 0.046(4) 0.004(3) 0.019(3) 0.005(3)
C8 0.044(3) 0.039(3) 0.039(3) -0.003(3) 0.010(3) 0.004(3)
C9 0.046(4) 0.034(4) 0.048(4) -0.004(3) 0.006(3) 0.002(3)
C10 0.056(4) 0.060(4) 0.051(4) 0.003(3) 0.007(3) 0.009(3)

loop_
_atom_type_symbol
_atom_type_description
_atom_type_scat_dispersion_real
_atom_type_scat_dispersion_imag
_atom_type_scat_source
C C 0.0033 0.0016 'International Tables Vol C Tables 4.2.6.8 and 6.1.1.4'
H H 0.0000 0.0000 'International Tables Vol C Tables 4.2.6.8 and 6.1.1.4'
N N 0.0061 0.0033 'International Tables Vol C Tables 4.2.6.8 and 6.1.1.4'
O O 0.0106 0.0060 'International Tables Vol C Tables 4.2.6.8 and 6.1.1.4'
I I -0.4742 1.8119 'International Tables Vol C Tables 4.2.6.8 and 6.1.1.4'

loop_
_geom_angle_atom_site_label_1
_geom_angle_atom_site_label_2
_geom_angle_atom_site_label_3
_geom_angle
_geom_angle_site_symmetry_1
_geom_angle_site_symmetry_3
_geom_angle_publ_flag
C1 N1 C9 123.0(5) . . ?
C1 N1 C3 109.6(5) . . ?
C9 N1 C3 126.8(5) . . ?
C1 O2 C2 109.9(5) . . ?
O1 C1 O2 123.3(6) . . ?
O1 C1 N1 128.4(6) . . ?
O2 C1 N1 108.3(5) . . ?
O2 C2 C3 104.4(4) . . ?
O2 C2 H2A 110.9 . . ?
C3 C2 H2A 110.9 . . ?
O2 C2 H2B 110.9 . . ?
C3 C2 H2B 110.9 . . ?
H2A C2 H2B 108.9 . . ?
N1 C3 C2 99.6(4) . . ?
N1 C3 C4 112.1(4) . . ?
C2 C3 C4 113.8(5) . . ?
N1 C3 H3 110.3 . . ?
C2 C3 H3 110.3 . . ?
C4 C3 H3 110.3 . . ?
C5 C4 C3 116.4(5) . . ?
C5 C4 H4A 108.2 . . ?
C3 C4 H4A 108.2 . . ?
C5 C4 H4B 108.2 . . ?
C3 C4 H4B 108.2 . . ?
H4A C4 H4B 107.3 . . ?
C6 C5 C4 117.5(5) . . ?
C6 C5 H5A 107.9 . . ?
C4 C5 H5A 107.9 . . ?
C6 C5 H5B 107.9 . . ?
C4 C5 H5B 107.9 . . ?
H5A C5 H5B 107.2 . . ?
C5 C6 C7 115.1(5) . . ?
C5 C6 I1 110.3(4) . . ?
C7 C6 I1 108.8(4) . . ?
C5 C6 H6 107.4 . . ?
C7 C6 H6 107.4 . . ?
I1 C6 H6 107.4 . . ?
C8 C7 C6 117.9(5) . . ?
C8 C7 H7A 107.8 . . ?
C6 C7 H7A 107.8 . . ?
C8 C7 H7B 107.8 . . ?
C6 C7 H7B 107.8 . . ?
H7A C7 H7B 107.2 . . ?
C9 C8 C7 122.1(5) . . ?
C9 C8 C10 108.6(5) . . ?
C7 C8 C10 108.6(5) . . ?
C9 C8 H8 105.5 . . ?
C7 C8 H8 105.5 . . ?
C10 C8 H8 105.5 . . ?
O3 C9 N1 120.3(6) . . ?
O3 C9 C8 120.2(6) . . ?
N1 C9 C8 119.2(5) . . ?
C8 C10 H10A 109.5 . . ?
C8 C10 H10B 109.5 . . ?
H10A C10 H10B 109.5 . . ?
C8 C10 H10C 109.5 . . ?
H10A C10 H10C 109.5 . . ?
H10B C10 H10C 109.5 . . ?

loop_
_geom_bond_atom_site_label_1
_geom_bond_atom_site_label_2
_geom_bond_distance
_geom_bond_site_symmetry_2
_geom_bond_publ_flag
I1 C6 2.187(6) . ?
N1 C1 1.396(7) . ?
N1 C9 1.406(8) . ?
N1 C3 1.474(7) . ?
O1 C1 1.197(7) . ?
O2 C1 1.337(7) . ?
O2 C2 1.437(7) . ?
O3 C9 1.204(7) . ?
C2 C3 1.506(8) . ?
C2 H2A 0.9700 . ?
C2 H2B 0.9700 . ?
C3 C4 1.522(8) . ?
C3 H3 0.9800 . ?
C4 C5 1.516(8) . ?
C4 H4A 0.9700 . ?
C4 H4B 0.9700 . ?
C5 C6 1.476(9) . ?
C5 H5A 0.9700 . ?
C5 H5B 0.9700 . ?
C6 C7 1.560(8) . ?
C6 H6 0.9800 . ?
C7 C8 1.530(8) . ?
C7 H7A 0.9700 . ?
C7 H7B 0.9700 . ?
C8 C9 1.512(9) . ?
C8 C10 1.538(8) . ?
C8 H8 0.9800 . ?
C10 H10A 0.9600 . ?
C10 H10B 0.9600 . ?
C10 H10C 0.9600 . ?

loop_
_geom_torsion_atom_site_label_1
_geom_torsion_atom_site_label_2
_geom_torsion_atom_site_label_3
_geom_torsion_atom_site_label_4
_geom_torsion
_geom_torsion_site_symmetry_1
_geom_torsion_site_symmetry_2
_geom_torsion_site_symmetry_3
_geom_torsion_site_symmetry_4
_geom_torsion_publ_flag
C2 O2 C1 O1 169.4(6) . . . . ?
C2 O2 C1 N1 -9.2(6) . . . . ?
C9 N1 C1 O1 -0.7(10) . . . . ?
C3 N1 C1 O1 171.2(6) . . . . ?
C9 N1 C1 O2 177.8(5) . . . . ?
C3 N1 C1 O2 -10.3(6) . . . . ?
C1 O2 C2 C3 24.3(6) . . . . ?
C1 N1 C3 C2 23.7(6) . . . . ?
C9 N1 C3 C2 -164.8(5) . . . . ?
C1 N1 C3 C4 -97.0(6) . . . . ?
C9 N1 C3 C4 74.5(7) . . . . ?
O2 C2 C3 N1 -27.7(5) . . . . ?
O2 C2 C3 C4 91.7(5) . . . . ?
N1 C3 C4 C5 -34.2(7) . . . . ?
C2 C3 C4 C5 -146.2(5) . . . . ?
C3 C4 C5 C6 -72.7(7) . . . . ?
C4 C5 C6 C7 48.0(7) . . . . ?
C4 C5 C6 I1 171.5(4) . . . . ?
C5 C6 C7 C8 57.2(7) . . . . ?
I1 C6 C7 C8 -67.2(6) . . . . ?
C6 C7 C8 C9 -41.3(8) . . . . ?
C6 C7 C8 C10 -168.6(5) . . . . ?
C1 N1 C9 O3 1.4(9) . . . . ?
C3 N1 C9 O3 -169.1(5) . . . . ?
C1 N1 C9 C8 -171.9(5) . . . . ?
C3 N1 C9 C8 17.6(8) . . . . ?
C7 C8 C9 O3 138.3(6) . . . . ?
C10 C8 C9 O3 -94.3(7) . . . . ?
C7 C8 C9 N1 -48.4(8) . . . . ?
C10 C8 C9 N1 79.0(6) . . . . ?
